data_1510917
loop_
_publ_author_name
'Mamedov, Kh.S.'
'Dzhafarov, G.G.'
'Abdullaev, G.K.'
'Guseinova, S.A.'
'Rza-Zade, P.F.'

_publ_section_title
;
 Synthesis and structural study of lithium and holmium double orthoborate
 crystals
;
_journal_name_full 'Zhurnal Neorganicheskoi Khimii'
_journal_page_first 3239
_journal_page_last 3242
_journal_volume 22
_journal_year 1977
_chemical_formula_sum 'B3 Ho Li6 O9'
_chemical_name_systematic 'Li6 Ho (B O3)3'
_space_group_IT_number 14
_symmetry_space_group_name_Hall '-P 2bc'
_symmetry_space_group_name_H-M 'P 1 1 21/b'
_cell_angle_alpha 90
_cell_angle_beta 90
_cell_angle_gamma 105
_cell_formula_units_Z 4
_cell_length_a 7.17
_cell_length_b 6.64
_cell_length_c 16.46
_cell_volume 756.939
_citation_journal_id_ASTM ZNOKAQ
_cod_data_source_file boron_445.cif
_cod_data_source_block B3Ho1Li6O9
_cod_original_cell_volume 756.9389
_cod_original_sg_symbol_Hall '-P 2ybc (-x,z,y)'
_cod_original_formula_sum 'B3 Ho1 Li6 O9'
_cod_database_code 1510917

loop_
_symmetry_equiv_pos_as_xyz
x,y,z
-x,-y+1/2,z+1/2
-x,-y,-z
x,y-1/2,-z-1/2

loop_
_atom_site_label
_atom_site_type_symbol
_atom_site_fract_x
_atom_site_fract_y
_atom_site_fract_z
_atom_site_occupancy
_atom_site_U_iso_or_equiv
B3 B+3 0.286 0.513 0.622 1 0.0
O9 O-2 0.124 0.456 0.574 1 0.0
Li4 Li+1 0.138 0.112 0.554 1 0.0
O8 O-2 0.265 0.44 0.702 1 0.0
B2 B+3 0.088 0.158 0.364 1 0.0
Ho1 Ho+3 0.0826 0.1482 0.1887 1 0.0
O7 O-2 0.465 0.58 0.589 1 0.0
Li1 Li+1 0.075 0.681 0.503 1 0.0
O2 O-2 0.423 0.287 0.199 1 0.0
Li2 Li+1 0.306 0.449 0.468 1 0.0
Li3 Li+1 0.714 0.862 0.291 1 0.0
B1 B+3 0.439 0.298 0.117 1 0.0
O4 O-2 0.147 0.332 0.316 1 0.0
O5 O-2 0.014 0.469 0.171 1 0.0
O3 O-2 0.603 0.421 0.078 1 0.0
Li6 Li+1 0.537 0.164 0.466 1 0.0
O6 O-2 0.089 0.179 0.446 1 0.0
O1 O-2 0.278 0.232 0.068 1 0.0
Li5 Li+1 0.404 0.466 0.295 1 0.0
